data_4301425
loop_
_publ_author_name
'Xiu-Teng Wang'
'Xiao-Hua Wang'
'Zhe-Ming Wang'
'Song Gao'

_publ_section_title
;
Diversity of Azido Magnetic Chains Constructed with Flexible Ligand
2,2'-Dipyridylamine
;
_journal_name_full 'Inorganic Chemistry'
_journal_page_first 1301
_journal_page_last 1308
_journal_paper_doi 10.1021/ic801505a
_journal_volume 48
_journal_year 2009
_chemical_formula_sum 'C10 H9 Cu N9'
_chemical_formula_weight 318.80
_chemical_name_systematic
; 
 ? 
;
_space_group_IT_number 14
_symmetry_cell_setting monoclinic
_symmetry_space_group_name_Hall '-P 2ybc'
_symmetry_space_group_name_H-M 'P 1 21/c 1'
_atom_sites_solution_hydrogens geom
_atom_sites_solution_primary direct
_atom_sites_solution_secondary difmap
_audit_creation_method SHELXL-97
_cell_angle_alpha 90.00
_cell_angle_beta 92.287(2)
_cell_angle_gamma 90.00
_cell_formula_units_Z 4
_cell_length_a 9.1030(5)
_cell_length_b 18.4793(7)
_cell_length_c 7.0560(3)
_cell_measurement_reflns_used 37452
_cell_measurement_temperature 293(2)
_cell_measurement_theta_max 25.028
_cell_measurement_theta_min 3.395
_cell_volume 1185.99(9)
_computing_cell_refinement 'HKL Scalepack (Otwinowski & Minor, 1997)'
_computing_data_collection 'KappaCCD (Nonius B. V., 1998)'
_computing_data_reduction 'HKL Denzo (Otwinowski & Minor, 1997) & maXus (Mackay et al., 1998)'
_computing_molecular_graphics 'Bruker SHELXTL V5.1 (Sheldrick, 1998)'
_computing_publication_material 'SHELXL-97 (Sheldrick, 1997)'
_computing_structure_refinement 'SHELXL-97 (Sheldrick, 1997)'
_computing_structure_solution 'SHELXS-97 (Sheldrick, 1990)'
_diffrn_ambient_temperature 293(2)
_diffrn_detector_area_resol_mean 9
_diffrn_measured_fraction_theta_full 0.994
_diffrn_measured_fraction_theta_max 0.994
_diffrn_measurement_device_type 'NONIUS KappaCCD Diffractometer'
_diffrn_measurement_method CCD
_diffrn_radiation_monochromator graphite
_diffrn_radiation_source 'fine-focus sealed tube'
_diffrn_radiation_type MoK\a
_diffrn_radiation_wavelength 0.71073
_diffrn_reflns_av_R_equivalents 0.1054
_diffrn_reflns_av_sigmaI/netI 0.0660
_diffrn_reflns_limit_h_max 10
_diffrn_reflns_limit_h_min -10
_diffrn_reflns_limit_k_max 21
_diffrn_reflns_limit_k_min -21
_diffrn_reflns_limit_l_max 8
_diffrn_reflns_limit_l_min -8
_diffrn_reflns_number 18020
_diffrn_reflns_theta_full 24.97
_diffrn_reflns_theta_max 24.97
_diffrn_reflns_theta_min 3.64
_exptl_absorpt_coefficient_mu 1.847
_exptl_absorpt_correction_T_max 0.878
_exptl_absorpt_correction_T_min 0.777
_exptl_absorpt_correction_type multi-scan
_exptl_crystal_colour black
_exptl_crystal_density_diffrn 1.785
_exptl_crystal_density_method 'not measured'
_exptl_crystal_description block
_exptl_crystal_F_000 644
_exptl_crystal_size_max 0.16
_exptl_crystal_size_mid 0.15
_exptl_crystal_size_min 0.12
_refine_diff_density_max 0.365
_refine_diff_density_min -0.307
_refine_diff_density_rms 0.065
_refine_ls_extinction_method none
_refine_ls_goodness_of_fit_ref 0.911
_refine_ls_hydrogen_treatment constr
_refine_ls_matrix_type full
_refine_ls_number_parameters 181
_refine_ls_number_reflns 2074
_refine_ls_number_restraints 0
_refine_ls_restrained_S_all 0.911
_refine_ls_R_factor_all 0.0701
_refine_ls_R_factor_gt 0.0322
_refine_ls_shift/su_max 0.040
_refine_ls_shift/su_mean 0.006
_refine_ls_structure_factor_coef Fsqd
_refine_ls_weighting_details 'calc w=1/[\s^2^(Fo^2^)+(0.0295P)^2^+0.0000P] where P=(Fo^2^+2Fc^2^)/3'
_refine_ls_weighting_scheme calc
_refine_ls_wR_factor_gt 0.0585
_refine_ls_wR_factor_ref 0.0653
_reflns_number_gt 1369
_reflns_number_total 2074
_reflns_threshold_expression >2sigma(I)
_cod_data_source_file ic801505a_si_001_2.cif
_cod_data_source_block Cu(DPA)(N3)2
_cod_depositor_comments
;
The following automatic conversions were performed:
'_symmetry_cell_setting' value 'Monoclinic' changed to 'monoclinic'
according to '/home/saulius/struct/CIF-dictionaries/cif_core.dic'
dictionary named 'cif_core.dic' version 2.4.1 from 2010-06-29.

Automatic conversion script
Id: cif_fix_enum 1527 2010-12-29 10:47:43Z saulius 
;
_cod_original_sg_symbol_H-M 'P 21/c'
_cod_database_code 4301425

loop_
_symmetry_equiv_pos_as_xyz
'x, y, z'
'-x, y+1/2, -z+1/2'
'-x, -y, -z'
'x, -y-1/2, z-1/2'

loop_
_atom_site_label
_atom_site_type_symbol
_atom_site_fract_x
_atom_site_fract_y
_atom_site_fract_z
_atom_site_U_iso_or_equiv
_atom_site_adp_type
_atom_site_occupancy
_atom_site_symmetry_multiplicity
_atom_site_calc_flag
_atom_site_refinement_flags
_atom_site_disorder_assembly
_atom_site_disorder_group
Cu1 Cu 0.51926(4) 0.29435(2) 0.21911(5) 0.03301(14) Uani 1 1 d . . .
N3 N 0.3842(3) 0.21021(13) 0.1809(3) 0.0285(6) Uani 1 1 d . . .
N1 N 0.3477(3) 0.36293(13) 0.1586(3) 0.0314(6) Uani 1 1 d . . .
C6 C 0.2374(3) 0.21101(18) 0.1856(4) 0.0326(7) Uani 1 1 d . . .
N4 N 0.6259(3) 0.26170(14) -0.0696(3) 0.0347(6) Uani 1 1 d . . .
N5 N 0.7570(3) 0.26988(13) -0.0754(3) 0.0361(7) Uani 1 1 d . . .
C5 C 0.2070(3) 0.34643(18) 0.1810(4) 0.0340(8) Uani 1 1 d . . .
N2 N 0.1646(3) 0.27552(14) 0.2080(4) 0.0443(7) Uani 1 1 d . . .
H2A H 0.0765 0.2708 0.2458 0.053 Uiso 1 1 calc R . .
N8 N 0.7339(3) 0.38862(14) 0.3755(4) 0.0381(7) Uani 1 1 d . . .
N7 N 0.6629(3) 0.37338(15) 0.2359(4) 0.0472(8) Uani 1 1 d . . .
C7 C 0.1529(4) 0.14814(19) 0.1703(4) 0.0430(9) Uani 1 1 d . . .
H7B H 0.0512 0.1504 0.1775 0.052 Uiso 1 1 calc R . .
N6 N 0.8823(3) 0.27808(17) -0.0771(4) 0.0620(10) Uani 1 1 d . . .
C8 C 0.2208(4) 0.08363(19) 0.1448(4) 0.0463(9) Uani 1 1 d . . .
H8A H 0.1659 0.0414 0.1318 0.056 Uiso 1 1 calc R . .
C1 C 0.3771(4) 0.43387(18) 0.1262(4) 0.0414(8) Uani 1 1 d . . .
H1A H 0.4735 0.4463 0.1018 0.050 Uiso 1 1 calc R . .
C4 C 0.0964(4) 0.3992(2) 0.1843(4) 0.0475(9) Uani 1 1 d . . .
H4B H -0.0006 0.3860 0.2025 0.057 Uiso 1 1 calc R . .
C10 C 0.4488(4) 0.14468(17) 0.1575(4) 0.0368(8) Uani 1 1 d . . .
H10A H 0.5508 0.1430 0.1545 0.044 Uiso 1 1 calc R . .
C9 C 0.3731(4) 0.08135(18) 0.1383(4) 0.0422(9) Uani 1 1 d . . .
H9A H 0.4220 0.0378 0.1214 0.051 Uiso 1 1 calc R . .
C3 C 0.1326(4) 0.4696(2) 0.1606(4) 0.0517(10) Uani 1 1 d . . .
H3A H 0.0611 0.5053 0.1669 0.062 Uiso 1 1 calc R . .
C2 C 0.2762(4) 0.48798(19) 0.1270(4) 0.0490(9) Uani 1 1 d . . .
H2B H 0.3029 0.5358 0.1055 0.059 Uiso 1 1 calc R . .
N9 N 0.8057(3) 0.40508(16) 0.5080(4) 0.0617(9) Uani 1 1 d . . .

loop_
_atom_site_aniso_label
_atom_site_aniso_U_11
_atom_site_aniso_U_22
_atom_site_aniso_U_33
_atom_site_aniso_U_23
_atom_site_aniso_U_13
_atom_site_aniso_U_12
Cu1 0.0249(2) 0.0354(2) 0.0384(2) 0.0021(2) -0.00327(14) -0.0016(2)
N3 0.0234(14) 0.0317(15) 0.0305(13) 0.0004(12) 0.0019(10) -0.0010(13)
N1 0.0275(16) 0.0359(17) 0.0309(14) -0.0008(12) 0.0006(12) 0.0046(13)
C6 0.0290(19) 0.041(2) 0.0281(16) -0.0039(15) 0.0009(13) -0.0019(18)
N4 0.0191(15) 0.0482(17) 0.0367(15) -0.0074(12) 0.0009(12) -0.0043(13)
N5 0.039(2) 0.0402(18) 0.0294(15) -0.0016(11) 0.0034(14) -0.0047(14)
C5 0.029(2) 0.044(2) 0.0291(17) -0.0071(14) -0.0029(14) 0.0043(17)
N2 0.0187(15) 0.048(2) 0.067(2) -0.0070(14) 0.0064(13) -0.0004(13)
N8 0.0294(17) 0.0319(17) 0.0537(18) -0.0026(14) 0.0073(14) -0.0027(13)
N7 0.0461(19) 0.0465(19) 0.0481(17) 0.0056(14) -0.0115(14) -0.0144(15)
C7 0.029(2) 0.051(2) 0.049(2) -0.0076(17) 0.0027(16) -0.0099(19)
N6 0.0242(18) 0.091(3) 0.072(2) -0.0081(17) 0.0053(15) -0.0140(18)
C8 0.052(3) 0.045(2) 0.042(2) -0.0051(16) 0.0068(18) -0.016(2)
C1 0.038(2) 0.043(2) 0.043(2) 0.0047(16) 0.0058(16) 0.0043(19)
C4 0.029(2) 0.062(3) 0.051(2) -0.0094(18) -0.0002(16) 0.0145(19)
C10 0.0328(19) 0.044(2) 0.0341(18) 0.0004(15) 0.0059(14) -0.0010(18)
C9 0.051(2) 0.033(2) 0.042(2) -0.0018(16) 0.0047(17) 0.0027(19)
C3 0.059(3) 0.054(3) 0.042(2) -0.0064(17) -0.0038(19) 0.027(2)
C2 0.062(3) 0.039(2) 0.047(2) 0.0034(16) 0.0037(19) 0.010(2)
N9 0.055(2) 0.066(2) 0.063(2) -0.0132(17) -0.0110(17) -0.0111(18)

loop_
_atom_type_symbol
_atom_type_description
_atom_type_scat_dispersion_real
_atom_type_scat_dispersion_imag
_atom_type_scat_source
C C 0.0033 0.0016 'International Tables Vol C Tables 4.2.6.8 and 6.1.1.4'
H H 0.0000 0.0000 'International Tables Vol C Tables 4.2.6.8 and 6.1.1.4'
N N 0.0061 0.0033 'International Tables Vol C Tables 4.2.6.8 and 6.1.1.4'
Cu Cu 0.3201 1.2651 'International Tables Vol C Tables 4.2.6.8 and 6.1.1.4'

loop_
_geom_angle_atom_site_label_1
_geom_angle_atom_site_label_2
_geom_angle_atom_site_label_3
_geom_angle
_geom_angle_site_symmetry_1
_geom_angle_site_symmetry_3
_geom_angle_publ_flag
N7 Cu1 N3 174.37(11) . . ?
N7 Cu1 N4 92.14(11) . 4_566 ?
N3 Cu1 N4 88.62(10) . 4_566 ?
N7 Cu1 N1 93.04(11) . . ?
N3 Cu1 N1 89.61(10) . . ?
N4 Cu1 N1 144.01(10) 4_566 . ?
N7 Cu1 N4 86.92(10) . . ?
N3 Cu1 N4 87.53(9) . . ?
N4 Cu1 N4 107.52(9) 4_566 . ?
N1 Cu1 N4 108.31(9) . . ?
C6 N3 C10 116.8(3) . . ?
C6 N3 Cu1 126.8(2) . . ?
C10 N3 Cu1 116.3(2) . . ?
C5 N1 C1 115.9(3) . . ?
C5 N1 Cu1 124.3(2) . . ?
C1 N1 Cu1 118.7(2) . . ?
N3 C6 N2 119.9(3) . . ?
N3 C6 C7 122.5(3) . . ?
N2 C6 C7 117.6(3) . . ?
N5 N4 Cu1 118.96(19) . 4_565 ?
N5 N4 Cu1 115.95(18) . . ?
Cu1 N4 Cu1 124.11(12) 4_565 . ?
N6 N5 N4 178.6(3) . . ?
N1 C5 N2 120.6(3) . . ?
N1 C5 C4 122.5(3) . . ?
N2 C5 C4 116.9(3) . . ?
C5 N2 C6 131.9(3) . . ?
N9 N8 N7 177.7(3) . . ?
N8 N7 Cu1 124.4(2) . . ?
C8 C7 C6 119.3(3) . . ?
C7 C8 C9 119.4(3) . . ?
C2 C1 N1 124.9(3) . . ?
C3 C4 C5 119.2(3) . . ?
C9 C10 N3 123.9(3) . . ?
C10 C9 C8 118.2(3) . . ?
C4 C3 C2 119.7(3) . . ?
C1 C2 C3 117.7(3) . . ?

loop_
_geom_bond_atom_site_label_1
_geom_bond_atom_site_label_2
_geom_bond_distance
_geom_bond_site_symmetry_2
_geom_bond_publ_flag
Cu1 N7 1.961(3) . ?
Cu1 N3 1.994(2) . ?
Cu1 N4 2.030(2) 4_566 ?
Cu1 N1 2.043(2) . ?
Cu1 N4 2.370(2) . ?
N3 C6 1.338(4) . ?
N3 C10 1.359(4) . ?
N1 C5 1.333(4) . ?
N1 C1 1.359(4) . ?
C6 N2 1.376(4) . ?
C6 C7 1.395(4) . ?
N4 N5 1.205(3) . ?
N4 Cu1 2.030(2) 4_565 ?
N5 N6 1.152(4) . ?
C5 N2 1.381(4) . ?
C5 C4 1.402(4) . ?
N8 N9 1.160(3) . ?
N8 N7 1.190(3) . ?
C7 C8 1.358(4) . ?
C8 C9 1.390(4) . ?
C1 C2 1.358(4) . ?
C4 C3 1.353(5) . ?
C10 C9 1.362(4) . ?
C3 C2 1.380(5) . ?
